data_4034764
loop_
_publ_author_name
'Bunda, Szilvia'
'Udvardy, Antal'
'Voronova, Krisztina'
'Jo\'o, Ferenc'

_publ_section_title
;
 Organic Solvent-Free, Pd(II)-Salan Complex-Catalyzed Synthesis of Biaryls
 via Suzuki-Miyaura Cross-Coupling in Water and Air.
;
_journal_issue 24
_journal_name_full 'The Journal of organic chemistry'
_journal_page_first 15486
_journal_page_last 15492
_journal_paper_doi 10.1021/acs.joc.8b02340
_journal_volume 83
_journal_year 2018
_chemical_absolute_configuration rm
_chemical_formula_moiety 'C13  H10  O2'
_chemical_formula_sum 'C13 H10 O2'
_chemical_formula_weight 198.21
_space_group_IT_number 29
_space_group_name_Hall 'P 2c -2ac'
_space_group_name_H-M_alt 'P c a 21'
_symmetry_cell_setting orthorhombic
_symmetry_space_group_name_Hall 'P 2c -2ac'
_symmetry_space_group_name_H-M 'P c a 21'
_atom_sites_solution_hydrogens geom
_atom_sites_solution_primary direct
_audit_creation_date 2018-01-22T20:04:23-00:00
_audit_creation_method 'WinGX routine CIF_UPDATE'
_cell_angle_alpha 90
_cell_angle_beta 90
_cell_angle_gamma 90
_cell_formula_units_Z 4
_cell_length_a 22.487(4)
_cell_length_b 5.6204(12)
_cell_length_c 7.7323(19)
_cell_measurement_reflns_used 85
_cell_measurement_temperature 117(2)
_cell_measurement_theta_max 109.2
_cell_measurement_theta_min 19.95
_cell_volume 977.3(4)
_computing_molecular_graphics 'MERCURY (Macrae et al., 2006)'
_computing_publication_material 'WinGX publication routines (Farrugia, 2012)'
_computing_structure_refinement 'SHELXL-2018/1 (Sheldrick, 2018)'
_computing_structure_solution 'SHELXT 2014/5 (Sheldrick, 2014)'
_diffrn_ambient_temperature 117(2)
_diffrn_measured_fraction_theta_full 0.971
_diffrn_measured_fraction_theta_max 0.964
_diffrn_measurement_device_type 'Bruker D8 VENTURE'
_diffrn_measurement_method 'frames colleting'
_diffrn_radiation_monochromator 'multilayer mirror'
_diffrn_radiation_type CuK\a
_diffrn_radiation_wavelength 1.54178
_diffrn_reflns_av_R_equivalents 0.0405
_diffrn_reflns_Laue_measured_fraction_full 0.971
_diffrn_reflns_Laue_measured_fraction_max 0.964
_diffrn_reflns_limit_h_max 27
_diffrn_reflns_limit_h_min -27
_diffrn_reflns_limit_k_max 5
_diffrn_reflns_limit_k_min -6
_diffrn_reflns_limit_l_max 9
_diffrn_reflns_limit_l_min -9
_diffrn_reflns_number 5408
_diffrn_reflns_point_group_measured_fraction_full 0.923
_diffrn_reflns_point_group_measured_fraction_max 0.915
_diffrn_reflns_theta_full 67.679
_diffrn_reflns_theta_max 72.542
_diffrn_reflns_theta_min 3.931
_diffrn_source 'Cu ImuS3.0 Microfocus sealed tube'
_diffrn_standards_number 0
_exptl_absorpt_coefficient_mu 0.73
_exptl_absorpt_correction_T_max 0.932
_exptl_absorpt_correction_T_min 0.869
_exptl_absorpt_correction_type multi-scan
_exptl_absorpt_process_details 'Sheldrick, G. M. (1996). SADABS, University of G&#x00F6;ttingen, Germany.'
_exptl_crystal_colour colorless
_exptl_crystal_density_diffrn 1.347
_exptl_crystal_density_method 'not measured'
_exptl_crystal_description plate-like
_exptl_crystal_F_000 416
_exptl_crystal_size_max 0.283
_exptl_crystal_size_mid 0.160
_exptl_crystal_size_min 0.096
_refine_diff_density_max 0.143
_refine_diff_density_min -0.141
_refine_diff_density_rms 0.038
_refine_ls_abs_structure_details
;
 Flack x determined using 481 quotients [(I+)-(I-)]/[(I+)+(I-)]
 (Parsons, Flack and Wagner, Acta Cryst. B69 (2013) 249-259).
;
_refine_ls_abs_structure_Flack 0.6(2)
_refine_ls_extinction_method none
_refine_ls_goodness_of_fit_ref 1.061
_refine_ls_hydrogen_treatment constr
_refine_ls_matrix_type full
_refine_ls_number_constraints 0
_refine_ls_number_parameters 137
_refine_ls_number_reflns 1769
_refine_ls_number_restraints 1
_refine_ls_restrained_S_all 1.061
_refine_ls_R_factor_all 0.0675
_refine_ls_R_factor_gt 0.0408
_refine_ls_shift/su_max 0.001
_refine_ls_shift/su_mean 0
_refine_ls_structure_factor_coef Fsqd
_refine_ls_weighting_details 'w=1/[\s^2^(Fo^2^)+(0.0579P)^2^+0.0578P] where P=(Fo^2^+2Fc^2^)/3'
_refine_ls_weighting_scheme calc
_refine_ls_wR_factor_ref 0.1171
_reflns_number_gt 1342
_reflns_number_total 1769
_reflns_threshold_expression 'I > 2\s(I)'
_cod_data_source_file jo8b02340_si_005.cif
_cod_data_source_block 17
_cod_database_code 4034764
_publcif_datablock.id {02554934-bd6a-4273-a770-2dbc59e1e1bd}

_publcif_info_exptl_table_max_cols 4
_publcif_info_exptl_table_use_headnotes n

loop_
_space_group_symop_operation_xyz
'x, y, z'
'-x, -y, z+1/2'
'-x+1/2, y, z+1/2'
'x+1/2, -y, z'

loop_
_atom_site_label
_atom_site_fract_x
_atom_site_fract_y
_atom_site_fract_z
_atom_site_U_iso_or_equiv
_atom_site_adp_type
_atom_site_calc_flag
_atom_site_occupancy
_atom_site_type_symbol
O21 0.22096(10) 0.8584(6) 0.6311(5) 0.0992(11) Uani d 1 O
O22 0.24115(9) 0.4626(5) 0.4524(6) 0.0974(10) Uani d 1 O
H22 0.219904 0.565965 0.500745 0.146 Uiso calc 1 H
C13 0.27491(14) 0.8948(7) 0.6264(7) 0.0801(11) Uani d 1 C
H13 0.289805 1.033579 0.681629 0.096 Uiso calc 1 H
C3 0.31716(11) 0.7379(5) 0.5412(6) 0.0634(8) Uani d 1 C
C2 0.37760(11) 0.8008(5) 0.5415(5) 0.0574(7) Uani d 1 C
H2 0.389571 0.941676 0.599788 0.069 Uiso calc 1 H
C1 0.42028(11) 0.6639(4) 0.4593(5) 0.0515(7) Uani d 1 C
C7 0.48453(10) 0.7303(4) 0.4594(4) 0.0486(6) Uani d 1 C
C12 0.52694(12) 0.5886(5) 0.3795(5) 0.0621(8) Uani d 1 C
H12 0.514748 0.447128 0.322419 0.075 Uiso calc 1 H
C11 0.58663(12) 0.6490(6) 0.3811(6) 0.0695(9) Uani d 1 C
H11 0.614645 0.548435 0.325271 0.083 Uiso calc 1 H
C10 0.60584(12) 0.8516(5) 0.4620(6) 0.0642(8) Uani d 1 C
H10 0.646872 0.891693 0.463867 0.077 Uiso calc 1 H
C4 0.29900(12) 0.5319(6) 0.4575(6) 0.0690(9) Uani d 1 C
C5 0.34059(13) 0.3922(6) 0.3737(6) 0.0745(10) Uani d 1 C
H5 0.328494 0.251303 0.315648 0.089 Uiso calc 1 H
C6 0.39989(12) 0.4581(5) 0.3746(5) 0.0631(8) Uani d 1 C
H6 0.427862 0.360714 0.315704 0.076 Uiso calc 1 H
C8 0.50493(13) 0.9357(5) 0.5408(5) 0.0625(8) Uani d 1 C
H8 0.477325 1.036841 0.597825 0.075 Uiso calc 1 H
C9 0.56460(13) 0.9954(5) 0.5403(5) 0.0674(9) Uani d 1 C
H9 0.577191 1.138085 0.595015 0.081 Uiso calc 1 H

loop_
_atom_site_aniso_label
_atom_site_aniso_U_11
_atom_site_aniso_U_22
_atom_site_aniso_U_33
_atom_site_aniso_U_12
_atom_site_aniso_U_13
_atom_site_aniso_U_23
O21 0.0545(12) 0.1187(19) 0.124(3) 0.0198(12) 0.0142(14) 0.036(2)
O22 0.0528(10) 0.1133(18) 0.126(3) -0.0202(11) -0.0040(16) 0.020(2)
C13 0.0587(16) 0.088(2) 0.093(3) 0.0168(14) 0.0067(19) 0.019(2)
C3 0.0491(13) 0.0739(17) 0.067(2) 0.0077(12) 0.0001(16) 0.0192(16)
C2 0.0524(12) 0.0573(13) 0.0624(19) 0.0033(11) -0.0030(14) 0.0067(15)
C1 0.0508(12) 0.0496(12) 0.0542(18) 0.0006(9) -0.0014(13) 0.0080(14)
C7 0.0497(12) 0.0455(11) 0.0506(17) 0.0008(9) -0.0019(13) 0.0030(12)
C12 0.0560(13) 0.0569(14) 0.074(2) 0.0007(11) 0.0013(16) -0.0155(16)
C11 0.0537(14) 0.0750(19) 0.080(3) 0.0047(12) 0.0042(17) -0.0158(18)
C10 0.0515(13) 0.0754(17) 0.066(2) -0.0075(12) -0.0003(16) 0.0023(17)
C4 0.0504(12) 0.0769(18) 0.080(2) -0.0083(13) -0.0062(17) 0.0198(19)
C5 0.0648(16) 0.0706(17) 0.088(3) -0.0152(13) -0.0050(19) 0.0015(19)
C6 0.0573(13) 0.0595(16) 0.072(2) -0.0060(12) -0.0020(15) -0.0032(16)
C8 0.0579(13) 0.0549(15) 0.075(2) 0.0017(11) 0.0045(17) -0.0090(16)
C9 0.0642(15) 0.0599(14) 0.078(3) -0.0108(12) -0.0046(17) -0.0091(16)

loop_
_atom_type_symbol
_atom_type_description
_atom_type_scat_dispersion_real
_atom_type_scat_dispersion_imag
_atom_type_scat_source
C C 0.0181 0.0091 'International Tables Vol C Tables 4.2.6.8 and 6.1.1.4'
H H 0 0 'International Tables Vol C Tables 4.2.6.8 and 6.1.1.4'
O O 0.0492 0.0322 'International Tables Vol C Tables 4.2.6.8 and 6.1.1.4'

loop_
_geom_angle_atom_site_label_1
_geom_angle_atom_site_label_2
_geom_angle_atom_site_label_3
_geom_angle
C4 O22 H22 109.5
O21 C13 C3 123.8(4)
O21 C13 H13 118.1
C3 C13 H13 118.1
C4 C3 C2 119.7(3)
C4 C3 C13 121.7(3)
C2 C3 C13 118.6(3)
C1 C2 C3 122.0(3)
C1 C2 H2 119
C3 C2 H2 119
C2 C1 C6 116.4(2)
C2 C1 C7 122.1(2)
C6 C1 C7 121.4(2)
C12 C7 C8 116.8(2)
C12 C7 C1 121.5(2)
C8 C7 C1 121.8(2)
C11 C12 C7 121.5(3)
C11 C12 H12 119.3
C7 C12 H12 119.3
C10 C11 C12 120.9(3)
C10 C11 H11 119.5
C12 C11 H11 119.5
C11 C10 C9 118.6(3)
C11 C10 H10 120.7
C9 C10 H10 120.7
O22 C4 C5 118.1(3)
O22 C4 C3 122.3(3)
C5 C4 C3 119.6(3)
C4 C5 C6 119.8(3)
C4 C5 H5 120.1
C6 C5 H5 120.1
C5 C6 C1 122.5(3)
C5 C6 H6 118.8
C1 C6 H6 118.8
C9 C8 C7 121.3(3)
C9 C8 H8 119.4
C7 C8 H8 119.4
C10 C9 C8 121.0(3)
C10 C9 H9 119.5
C8 C9 H9 119.5

loop_
_geom_bond_atom_site_label_1
_geom_bond_atom_site_label_2
_geom_bond_distance
O21 C13 1.231(4)
O22 C4 1.359(3)
O22 H22 0.84
C13 C3 1.454(5)
C13 H13 0.95
C3 C4 1.388(5)
C3 C2 1.404(4)
C2 C1 1.385(4)
C2 H2 0.95
C1 C6 1.406(4)
C1 C7 1.492(3)
C7 C12 1.387(4)
C7 C8 1.393(4)
C12 C11 1.385(4)
C12 H12 0.95
C11 C10 1.369(5)
C11 H11 0.95
C10 C9 1.371(5)
C10 H10 0.95
C4 C5 1.382(5)
C5 C6 1.384(4)
C5 H5 0.95
C6 H6 0.95
C8 C9 1.383(4)
C8 H8 0.95
C9 H9 0.95

loop_
_geom_torsion_atom_site_label_1
_geom_torsion_atom_site_label_2
_geom_torsion_atom_site_label_3
_geom_torsion_atom_site_label_4
_geom_torsion
O21 C13 C3 C4 0.1(7)
O21 C13 C3 C2 178.7(4)
C4 C3 C2 C1 0.4(5)
C13 C3 C2 C1 -178.3(3)
C3 C2 C1 C6 0.3(5)
C3 C2 C1 C7 -180.0(3)
C2 C1 C7 C12 178.6(3)
C6 C1 C7 C12 -1.6(5)
C2 C1 C7 C8 -0.7(4)
C6 C1 C7 C8 179.0(4)
C8 C7 C12 C11 0.1(5)
C1 C7 C12 C11 -179.3(3)
C7 C12 C11 C10 0.0(6)
C12 C11 C10 C9 -0.6(6)
C2 C3 C4 O22 -179.7(3)
C13 C3 C4 O22 -1.1(6)
C2 C3 C4 C5 -0.7(6)
C13 C3 C4 C5 178.0(4)
O22 C4 C5 C6 179.4(4)
C3 C4 C5 C6 0.3(6)
C4 C5 C6 C1 0.4(6)
C2 C1 C6 C5 -0.7(5)
C7 C1 C6 C5 179.6(4)
C12 C7 C8 C9 0.5(5)
C1 C7 C8 C9 179.9(3)
C11 C10 C9 C8 1.2(6)
C7 C8 C9 C10 -1.2(6)

loop_
_publcif_info_datablock.id
_publcif_info_datablock.publ_exptl
_publcif_info_datablock.publ_geom
_publcif_info_datablock.structure
{42f936a4-6ffb-407a-a0a5-2b097fa28398} ? ? ?
{02554934-bd6a-4273-a770-2dbc59e1e1bd} y y y

loop_
_publcif_info_exptl_table_extra_item
sin_theta_over_lambda_max

loop_
_publcif_info_tables.block_id
_publcif_info_tables.reference_item
{42f936a4-6ffb-407a-a0a5-2b097fa28398} '_publcif_info_datablock.publ_exptl'

loop_
_publcif_info_cif.paper_type
CE
